data_7057430
loop_
_publ_author_name
'Haribabu, Jebiti'
'Tamizh, Manoharan Muthu'
'Balachandran, Chandrasekar'
'Arun, Yuvaraj'
'Bhuvanesh, Nattamai S. P.'
'Endo, Akira'
'Karvembu, Ramasamy'

_publ_section_title
;
 Synthesis, structures and mechanistic pathways of anticancer activity of
 palladium(ii) complexes with indole-3-carbaldehyde thiosemicarbazones
;
_journal_issue 13
_journal_name_full 'New Journal of Chemistry'
_journal_page_first 10818
_journal_paper_doi 10.1039/C7NJ03743K
_journal_volume 42
_journal_year 2018
_chemical_formula_moiety 'C30 H28 Cl N4 P Pd S, C3 H7 N O'
_chemical_formula_sum 'C33 H35 Cl N5 O P Pd S'
_chemical_formula_weight 722.54
_space_group_crystal_system monoclinic
_space_group_IT_number 14
_space_group_name_Hall '-P 2ybc'
_space_group_name_H-M_alt 'P 1 21/c 1'
_symmetry_space_group_name_Hall '-P 2ybc'
_symmetry_space_group_name_H-M 'P 1 21/c 1'
_atom_sites_solution_hydrogens geom
_audit_block_doi 10.5517/ccdc.csd.cc1ppjc8
_audit_creation_date 2015-04-29
_audit_creation_method
;
Olex2 1.2-beta
(compiled 2014.10.22 svn.r3046 for OlexSys, GUI svn.r4928)
;
_audit_update_record
;
2017-08-19 deposited with the CCDC.
2018-05-09 downloaded from the CCDC.
;
_cell_angle_alpha 90
_cell_angle_beta 108.159(3)
_cell_angle_gamma 90
_cell_formula_units_Z 12
_cell_length_a 32.724(9)
_cell_length_b 8.830(2)
_cell_length_c 35.834(10)
_cell_measurement_reflns_used 9805
_cell_measurement_temperature 150.15
_cell_measurement_theta_max 27.393
_cell_measurement_theta_min 2.275
_cell_volume 9839(4)
_computing_cell_refinement 'SAINT v8.34A (Bruker, 2013)'
_computing_data_reduction 'SAINT v8.34A (Bruker, 2013)'
_computing_molecular_graphics 'Olex2 (Dolomanov et al., 2009)'
_computing_publication_material 'Olex2 (Dolomanov et al., 2009)'
_computing_structure_refinement 'XL (Sheldrick, 2008)'
_diffrn_ambient_temperature 150.15
_diffrn_measured_fraction_theta_full 0.999
_diffrn_measured_fraction_theta_max 0.986
_diffrn_measurement_device_type 'Bruker APEX-II CCD'
_diffrn_measurement_method '\f and \w scans'
_diffrn_radiation_type MoK\a
_diffrn_radiation_wavelength 0.71073
_diffrn_reflns_av_R_equivalents 0.0733
_diffrn_reflns_av_unetI/netI 0.0564
_diffrn_reflns_Laue_measured_fraction_full 0.999
_diffrn_reflns_Laue_measured_fraction_max 0.986
_diffrn_reflns_limit_h_max 42
_diffrn_reflns_limit_h_min -42
_diffrn_reflns_limit_k_max 11
_diffrn_reflns_limit_k_min -11
_diffrn_reflns_limit_l_max 46
_diffrn_reflns_limit_l_min -46
_diffrn_reflns_number 111386
_diffrn_reflns_point_group_measured_fraction_full 0.999
_diffrn_reflns_point_group_measured_fraction_max 0.986
_diffrn_reflns_theta_full 25.242
_diffrn_reflns_theta_max 27.560
_diffrn_reflns_theta_min 0.655
_diffrn_standards_number 0
_exptl_absorpt_coefficient_mu 0.794
_exptl_absorpt_correction_T_max 0.7362
_exptl_absorpt_correction_T_min 0.5761
_exptl_absorpt_correction_type multi-scan
_exptl_absorpt_process_details
;
SADABS-2014/3 (Bruker,2014) was used for absorption correction.
wR2(int) was 0.1407 before and 0.0743 after correction.
The Ratio of minimum to maximum transmission is 0.7825.
The \l/2 correction factor is Not present.
;
_exptl_crystal_colour brown
_exptl_crystal_colour_primary brown
_exptl_crystal_density_diffrn 1.463
_exptl_crystal_description block
_exptl_crystal_F_000 4440
_exptl_crystal_size_max 0.5
_exptl_crystal_size_mid 0.24
_exptl_crystal_size_min 0.14
_refine_diff_density_max 3.163
_refine_diff_density_min -1.373
_refine_diff_density_rms 0.102
_refine_ls_extinction_method none
_refine_ls_goodness_of_fit_ref 1.088
_refine_ls_hydrogen_treatment constr
_refine_ls_matrix_type full
_refine_ls_number_parameters 1165
_refine_ls_number_reflns 22425
_refine_ls_number_restraints 34
_refine_ls_restrained_S_all 1.098
_refine_ls_R_factor_all 0.0713
_refine_ls_R_factor_gt 0.0539
_refine_ls_shift/su_max 0.013
_refine_ls_shift/su_mean 0.000
_refine_ls_structure_factor_coef Fsqd
_refine_ls_weighting_details 'w=1/[\s^2^(Fo^2^)+(0.0163P)^2^+32.0530P] where P=(Fo^2^+2Fc^2^)/3'
_refine_ls_weighting_scheme calc
_refine_ls_wR_factor_gt 0.1084
_refine_ls_wR_factor_ref 0.1163
_reflns_Friedel_coverage 0.000
_reflns_number_gt 18130
_reflns_number_total 22425
_reflns_threshold_expression 'I > 2\s(I)'
_cod_data_source_file c7nj03743k2.cif
_cod_data_source_block jhpd5
_cod_depositor_comments 'Adding full bibliography for 7057427--7057432.cif.'
_cod_original_cell_volume 9838(5)
_cod_database_code 7057430
_shelxl_version_number 2014-3
_shelx_space_group_comment
;
The symmetry employed for this shelxl refinement is uniquely defined
by the following loop, which should always be used as a source of
symmetry information in preference to the above space-group names.
They are only intended as comments.
;
_shelx_estimated_absorpt_t_max 0.897
_shelx_estimated_absorpt_t_min 0.692
_olex2_refinement_description
;
1. Fixed Uiso
 At 1.2 times of:
  All C(H) groups, All C(H,H) groups, All N(H) groups
 At 1.5 times of:
  All C(H,H,H) groups
2. Uiso/Uaniso restraints and constraints
Uanis(O11S) = Uanis(C12S) = Uanis(N13S) = Uanis(C14S) = Uanis(C15S) =
Uanis(O11T) = Uanis(C12T) = Uanis(N13T) = Uanis(C14T) = Uanis(C15T)
3. Same fragment restrains
{O6S, C7S, N8S, C9S, C10S} sigma for 1-2: 0.005, 1-3: 0.04
as
{O11S, C12S, N13S, C14S, C15S}
{O6S, C7S, N8S, C9S, C10S} sigma for 1-2: 0.005, 1-3: 0.04
as
{O11T, C12T, N13T, C14T, C15T}
4. Others
 Sof(O11T)=Sof(C12T)=Sof(H12T)=Sof(N13T)=Sof(C14T)=Sof(H14F)=Sof(H14G)=
 Sof(H14H)=Sof(C15T)=Sof(H15F)=Sof(H15G)=Sof(H15H)=1-FVAR(1)
 Sof(O11S)=Sof(C12S)=Sof(H12S)=Sof(N13S)=Sof(C14S)=Sof(H14A)=Sof(H14B)=
 Sof(H14D)=Sof(C15S)=Sof(H15A)=Sof(H15B)=Sof(H15D)=FVAR(1)
5.a Secondary CH2 refined with riding coordinates:
 C11(H11A,H11B), C11C(H11C,H11D), C11E(H11E,H11F)
5.b Aromatic/amide H refined with riding coordinates:
 N2(H2), N4(H4), C1(H1), C5(H5), C6(H6), C7(H7), C8(H8), C9(H9), C14(H14),
 C15(H15), C16(H16), C17(H17), C18(H18), C20(H20), C21(H21), C22(H22), C23(H23),
  C24(H24), C26(H26), C27(H27), C28(H28), C29(H29), C30(H30), N2C(H2C),
 N4C(H4C), C1C(H1C), C5C(H5C), C6C(H6C), C7C(H7C), C8C(H8C), C9C(H9C),
 C14C(H14C), C15C(H15C), C16C(H16C), C17C(H17C), C18C(H18C), C20C(H20C),
 C21C(H21C), C22C(H22C), C23C(H23C), C24C(H24C), C26C(H26C), C27C(H27C),
 C28C(H28C), C29C(H29C), C30C(H30C), N2E(H2E), N4E(H4E), C1E(H1E), C5E(H5E),
 C6E(H6E), C7E(H7E), C8E(H8E), C9E(H9E), C14E(H14E), C15E(H15E), C16E(H16E),
 C17E(H17E), C18E(H18E), C20E(H20E), C21E(H21E), C22E(H22E), C23E(H23E),
 C24E(H24E), C26E(H26E), C27E(H27E), C28E(H28E), C29E(H29E), C30E(H30E),
 C2S(H2S), C7S(H7S), C12S(H12S), C12T(H12T)
5.c Idealised Me refined as rotating group:
 C12(H12A,H12B,H12C), C12C(H12D,H12E,H12F), C12E(H12G,H12H,H12I), C4S(H4SA,
 H4SB,H4SC), C5S(H5SA,H5SB,H5SC), C9S(H9SA,H9SB,H9SC), C10S(H10A,H10B,H10C),
 C14S(H14A,H14B,H14D), C15S(H15A,H15B,H15D), C14T(H14F,H14G,H14H), C15T(H15F,
 H15G,H15H)
;
_olex2_submission_special_instructions 'No special instructions were received'

loop_
_space_group_symop_operation_xyz
'x, y, z'
'-x, y+1/2, -z+1/2'
'-x, -y, -z'
'x, -y-1/2, z-1/2'

loop_
_atom_site_label
_atom_site_type_symbol
_atom_site_fract_x
_atom_site_fract_y
_atom_site_fract_z
_atom_site_U_iso_or_equiv
_atom_site_adp_type
_atom_site_occupancy
_atom_site_site_symmetry_order
_atom_site_calc_flag
_atom_site_refinement_flags_posn
_atom_site_refinement_flags_occupancy
_atom_site_disorder_assembly
_atom_site_disorder_group
Pd1 Pd 0.07124(2) 0.23345(3) 0.15479(2) 0.01784(7) Uani 1 1 d . . . .
Cl1 Cl 0.14266(3) 0.29768(13) 0.16113(3) 0.0304(2) Uani 1 1 d . . . .
S1 S 0.00370(3) 0.19815(12) 0.15599(3) 0.0223(2) Uani 1 1 d . . . .
P1 P 0.04747(3) 0.34735(11) 0.09504(3) 0.01678(19) Uani 1 1 d . . . .
N1 N 0.08707(10) 0.1146(4) 0.20777(9) 0.0202(7) Uani 1 1 d . . . .
N2 N 0.14278(10) -0.1894(4) 0.30996(9) 0.0227(7) Uani 1 1 d . . . .
H2 H 0.1346 -0.2512 0.3256 0.027 Uiso 1 1 calc R . . .
N3 N 0.05474(10) 0.0643(4) 0.22247(9) 0.0226(7) Uani 1 1 d . . . .
N4 N -0.01761(10) 0.0674(4) 0.21311(9) 0.0258(8) Uani 1 1 d . . . .
H4 H -0.0433 0.0971 0.1986 0.031 Uiso 1 1 calc R . . .
C1 C 0.12544(12) 0.0701(4) 0.22738(11) 0.0206(8) Uani 1 1 d . . . .
H1 H 0.1477 0.1069 0.2179 0.025 Uiso 1 1 calc R . . .
C2 C 0.13943(12) -0.0260(4) 0.26105(11) 0.0204(8) Uani 1 1 d . . . .
C3 C 0.18418(12) -0.0555(5) 0.28249(11) 0.0222(8) Uani 1 1 d . . . .
C4 C 0.18486(12) -0.1584(5) 0.31253(11) 0.0231(8) Uani 1 1 d . . . .
C5 C 0.11594(12) -0.1105(4) 0.27981(11) 0.0221(8) Uani 1 1 d . . . .
H5 H 0.0854 -0.1127 0.2726 0.026 Uiso 1 1 calc R . . .
C6 C 0.22318(13) -0.0014(5) 0.27941(12) 0.0284(9) Uani 1 1 d . . . .
H6 H 0.2236 0.0700 0.2597 0.034 Uiso 1 1 calc R . . .
C7 C 0.26095(13) -0.0540(6) 0.30555(14) 0.0370(11) Uani 1 1 d . . . .
H7 H 0.2876 -0.0175 0.3039 0.044 Uiso 1 1 calc R . . .
C8 C 0.26071(14) -0.1594(6) 0.33433(14) 0.0380(11) Uani 1 1 d . . . .
H8 H 0.2873 -0.1956 0.3514 0.046 Uiso 1 1 calc R . . .
C9 C 0.22308(13) -0.2126(5) 0.33867(12) 0.0293(9) Uani 1 1 d . . . .
H9 H 0.2231 -0.2833 0.3586 0.035 Uiso 1 1 calc R . . .
C10 C 0.01628(12) 0.1019(4) 0.20105(11) 0.0201(8) Uani 1 1 d . . . .
C11 C -0.01381(12) -0.0166(5) 0.24888(11) 0.0266(9) Uani 1 1 d . . . .
H11A H 0.0122 0.0171 0.2699 0.032 Uiso 1 1 calc R . . .
H11B H -0.0107 -0.1259 0.2443 0.032 Uiso 1 1 calc R . . .
C12 C -0.05287(15) 0.0083(6) 0.26160(14) 0.0441(13) Uani 1 1 d . . . .
H12A H -0.0504 -0.0519 0.2852 0.066 Uiso 1 1 calc GR . . .
H12B H -0.0786 -0.0228 0.2405 0.066 Uiso 1 1 calc GR . . .
H12C H -0.0551 0.1158 0.2674 0.066 Uiso 1 1 calc GR . . .
C13 C -0.00136(11) 0.2708(4) 0.06024(11) 0.0198(7) Uani 1 1 d . . . .
C14 C -0.04067(12) 0.2869(5) 0.06803(11) 0.0253(8) Uani 1 1 d . . . .
H14 H -0.0414 0.3376 0.0912 0.030 Uiso 1 1 calc R . . .
C15 C -0.07811(12) 0.2298(5) 0.04241(12) 0.0287(9) Uani 1 1 d . . . .
H15 H -0.1044 0.2397 0.0482 0.034 Uiso 1 1 calc R . . .
C16 C -0.07760(13) 0.1583(5) 0.00826(12) 0.0266(9) Uani 1 1 d . . . .
H16 H -0.1035 0.1200 -0.0095 0.032 Uiso 1 1 calc R . . .
C17 C -0.03941(12) 0.1424(5) 0.00003(12) 0.0258(9) Uani 1 1 d . . . .
H17 H -0.0391 0.0930 -0.0234 0.031 Uiso 1 1 calc R . . .
C18 C -0.00144(12) 0.1982(4) 0.02581(11) 0.0225(8) Uani 1 1 d . . . .
H18 H 0.0247 0.1867 0.0199 0.027 Uiso 1 1 calc R . . .
C19 C 0.03357(13) 0.5440(4) 0.09899(11) 0.0232(8) Uani 1 1 d . . . .
C20 C 0.00337(14) 0.6180(5) 0.06837(13) 0.0317(10) Uani 1 1 d . . . .
H20 H -0.0101 0.5657 0.0446 0.038 Uiso 1 1 calc R . . .
C21 C -0.00706(17) 0.7675(5) 0.07242(16) 0.0434(12) Uani 1 1 d . . . .
H21 H -0.0278 0.8177 0.0515 0.052 Uiso 1 1 calc R . . .
C22 C 0.01253(18) 0.8435(6) 0.10677(18) 0.0498(15) Uani 1 1 d . . . .
H22 H 0.0054 0.9465 0.1094 0.060 Uiso 1 1 calc R . . .
C23 C 0.04222(18) 0.7722(6) 0.13726(17) 0.0480(14) Uani 1 1 d . . . .
H23 H 0.0556 0.8259 0.1609 0.058 Uiso 1 1 calc R . . .
C24 C 0.05286(14) 0.6214(5) 0.13381(13) 0.0322(10) Uani 1 1 d . . . .
H24 H 0.0732 0.5716 0.1551 0.039 Uiso 1 1 calc R . . .
C25 C 0.08576(11) 0.3430(4) 0.06751(10) 0.0188(8) Uani 1 1 d . . . .
C26 C 0.09279(12) 0.4683(5) 0.04696(11) 0.0250(9) Uani 1 1 d . . . .
H26 H 0.0775 0.5598 0.0471 0.030 Uiso 1 1 calc R . . .
C27 C 0.12224(14) 0.4599(5) 0.02610(12) 0.0311(10) Uani 1 1 d . . . .
H27 H 0.1273 0.5461 0.0123 0.037 Uiso 1 1 calc R . . .
C28 C 0.14390(13) 0.3273(5) 0.02538(12) 0.0308(10) Uani 1 1 d . . . .
H28 H 0.1640 0.3225 0.0112 0.037 Uiso 1 1 calc R . . .
C29 C 0.13669(13) 0.2013(5) 0.04512(12) 0.0307(10) Uani 1 1 d . . . .
H29 H 0.1514 0.1093 0.0441 0.037 Uiso 1 1 calc R . . .
C30 C 0.10785(12) 0.2091(5) 0.06646(11) 0.0254(8) Uani 1 1 d . . . .
H30 H 0.1032 0.1227 0.0804 0.030 Uiso 1 1 calc R . . .
Pd1C Pd 0.74239(2) 0.22304(3) 0.48372(2) 0.01685(7) Uani 1 1 d . . . .
Cl1C Cl 0.81385(3) 0.29585(13) 0.49654(3) 0.0276(2) Uani 1 1 d . . . .
S1C S 0.67286(3) 0.18173(12) 0.47797(3) 0.0233(2) Uani 1 1 d . . . .
P1C P 0.72918(3) 0.33343(11) 0.42437(3) 0.01693(19) Uani 1 1 d . . . .
N1C N 0.75294(10) 0.1047(4) 0.53583(9) 0.0212(7) Uani 1 1 d . . . .
N2C N 0.80290(10) -0.1872(4) 0.64156(10) 0.0254(7) Uani 1 1 d . . . .
H2C H 0.7937 -0.2428 0.6577 0.031 Uiso 1 1 calc R . . .
N3C N 0.71871(10) 0.0602(4) 0.54849(9) 0.0227(7) Uani 1 1 d . . . .
N4C N 0.64597(10) 0.0689(4) 0.53457(10) 0.0300(8) Uani 1 1 d . . . .
H4C H 0.6208 0.0971 0.5186 0.036 Uiso 1 1 calc R . . .
C1C C 0.79069(12) 0.0593(4) 0.55712(11) 0.0211(8) Uani 1 1 d . . . .
H1C H 0.8140 0.0936 0.5488 0.025 Uiso 1 1 calc R . . .
C2C C 0.80233(12) -0.0350(4) 0.59125(11) 0.0214(8) Uani 1 1 d . . . .
C3C C 0.84669(12) -0.0700(4) 0.61309(11) 0.0219(8) Uani 1 1 d . . . .
C4C C 0.84547(12) -0.1651(4) 0.64427(11) 0.0225(8) Uani 1 1 d . . . .
C5C C 0.77739(12) -0.1103(4) 0.61028(11) 0.0229(8) Uani 1 1 d . . . .
H5C H 0.7469 -0.1083 0.6025 0.027 Uiso 1 1 calc R . . .
C6C C 0.88644(12) -0.0308(5) 0.60922(12) 0.0284(9) Uani 1 1 d . . . .
H6C H 0.8881 0.0338 0.5885 0.034 Uiso 1 1 calc R . . .
C7C C 0.92350(13) -0.0878(5) 0.63611(13) 0.0336(10) Uani 1 1 d . . . .
H7C H 0.9508 -0.0622 0.6337 0.040 Uiso 1 1 calc R . . .
C8C C 0.92127(13) -0.1819(5) 0.66656(13) 0.0331(10) Uani 1 1 d . . . .
H8C H 0.9471 -0.2199 0.6845 0.040 Uiso 1 1 calc R . . .
C9C C 0.88277(13) -0.2212(5) 0.67141(12) 0.0283(9) Uani 1 1 d . . . .
H9C H 0.8815 -0.2844 0.6925 0.034 Uiso 1 1 calc R . . .
C10C C 0.68139(12) 0.0970(5) 0.52426(11) 0.0232(8) Uani 1 1 d . . . .
C11C C 0.64756(14) -0.0065(5) 0.57116(12) 0.0307(10) Uani 1 1 d . . . .
H11C H 0.6752 0.0173 0.5915 0.037 Uiso 1 1 calc R . . .
H11D H 0.6461 -0.1175 0.5671 0.037 Uiso 1 1 calc R . . .
C12C C 0.61115(16) 0.0434(7) 0.58498(14) 0.0465(13) Uani 1 1 d . . . .
H12D H 0.5839 0.0258 0.5642 0.070 Uiso 1 1 calc GR . . .
H12E H 0.6142 0.1516 0.5914 0.070 Uiso 1 1 calc GR . . .
H12F H 0.6115 -0.0143 0.6084 0.070 Uiso 1 1 calc GR . . .
C13C C 0.72116(12) 0.5354(4) 0.42559(11) 0.0226(8) Uani 1 1 d . . . .
C14C C 0.73177(14) 0.6104(5) 0.46152(13) 0.0321(10) Uani 1 1 d . . . .
H14C H 0.7449 0.5566 0.4852 0.039 Uiso 1 1 calc R . . .
C15C C 0.72317(18) 0.7639(6) 0.46272(16) 0.0466(13) Uani 1 1 d . . . .
H15C H 0.7302 0.8150 0.4872 0.056 Uiso 1 1 calc R . . .
C16C C 0.70448(18) 0.8421(6) 0.42841(17) 0.0494(14) Uani 1 1 d . . . .
H16C H 0.6986 0.9472 0.4293 0.059 Uiso 1 1 calc R . . .
C17C C 0.69430(18) 0.7688(5) 0.39294(16) 0.0465(13) Uani 1 1 d . . . .
H17C H 0.6815 0.8234 0.3693 0.056 Uiso 1 1 calc R . . .
C18C C 0.70249(15) 0.6163(5) 0.39140(13) 0.0333(10) Uani 1 1 d . . . .
H18C H 0.6953 0.5663 0.3667 0.040 Uiso 1 1 calc R . . .
C19C C 0.68117(12) 0.2694(4) 0.38594(11) 0.0222(8) Uani 1 1 d . . . .
C20C C 0.64097(13) 0.3077(5) 0.38946(12) 0.0316(10) Uani 1 1 d . . . .
H20C H 0.6395 0.3669 0.4111 0.038 Uiso 1 1 calc R . . .
C21C C 0.60352(14) 0.2602(6) 0.36178(14) 0.0404(12) Uani 1 1 d . . . .
H21C H 0.5764 0.2877 0.3643 0.049 Uiso 1 1 calc R . . .
C22C C 0.60536(16) 0.1746(6) 0.33103(14) 0.0420(12) Uani 1 1 d . . . .
H22C H 0.5795 0.1400 0.3125 0.050 Uiso 1 1 calc R . . .
C23C C 0.64409(17) 0.1369(6) 0.32628(14) 0.0472(13) Uani 1 1 d . . . .
H23C H 0.6448 0.0788 0.3042 0.057 Uiso 1 1 calc R . . .
C24C C 0.68255(14) 0.1841(5) 0.35396(12) 0.0346(10) Uani 1 1 d . . . .
H24C H 0.7094 0.1577 0.3508 0.041 Uiso 1 1 calc R . . .
C25C C 0.77268(12) 0.3009(5) 0.40358(11) 0.0231(8) Uani 1 1 d . . . .
C26C C 0.78543(14) 0.1508(6) 0.40117(12) 0.0352(11) Uani 1 1 d . . . .
H26C H 0.7722 0.0710 0.4109 0.042 Uiso 1 1 calc R . . .
C27C C 0.81731(16) 0.1191(7) 0.38458(14) 0.0486(14) Uani 1 1 d . . . .
H27C H 0.8254 0.0171 0.3821 0.058 Uiso 1 1 calc R . . .
C28C C 0.83734(15) 0.2357(8) 0.37158(14) 0.0535(16) Uani 1 1 d . . . .
H28C H 0.8594 0.2136 0.3603 0.064 Uiso 1 1 calc R . . .
C29C C 0.82594(15) 0.3822(7) 0.37470(13) 0.0471(14) Uani 1 1 d . . . .
H29C H 0.8403 0.4615 0.3659 0.057 Uiso 1 1 calc R . . .
C30C C 0.79307(13) 0.4167(6) 0.39081(11) 0.0304(10) Uani 1 1 d . . . .
H30C H 0.7850 0.5190 0.3929 0.036 Uiso 1 1 calc R . . .
Pd1E Pd 0.41679(2) 0.23438(3) 0.32438(2) 0.01881(7) Uani 1 1 d . . . .
Cl1E Cl 0.48829(3) 0.18937(12) 0.32566(3) 0.0310(2) Uani 1 1 d . . . .
S1E S 0.34927(3) 0.26909(12) 0.32522(3) 0.0254(2) Uani 1 1 d . . . .
P1E P 0.39455(3) 0.10869(11) 0.26719(3) 0.0187(2) Uani 1 1 d . . . .
N1E N 0.43272(10) 0.3502(4) 0.37753(9) 0.0201(7) Uani 1 1 d . . . .
N2E N 0.48818(10) 0.6680(4) 0.47601(9) 0.0256(7) Uani 1 1 d . . . .
H2E H 0.4799 0.7288 0.4918 0.031 Uiso 1 1 calc R . . .
N3E N 0.40057(10) 0.4004(4) 0.39222(9) 0.0221(7) Uani 1 1 d . . . .
N4E N 0.32835(10) 0.4040(4) 0.38250(9) 0.0273(8) Uani 1 1 d . . . .
H4E H 0.3025 0.3714 0.3691 0.033 Uiso 1 1 calc R . . .
C1E C 0.47137(12) 0.3948(5) 0.39639(11) 0.0234(8) Uani 1 1 d . . . .
H1E H 0.4934 0.3547 0.3872 0.028 Uiso 1 1 calc R . . .
C2E C 0.48550(12) 0.4964(5) 0.42917(11) 0.0216(8) Uani 1 1 d . . . .
C3E C 0.52981(12) 0.5434(5) 0.44654(11) 0.0235(8) Uani 1 1 d . . . .
C4E C 0.52984(13) 0.6509(5) 0.47556(11) 0.0240(8) Uani 1 1 d . . . .
C5E C 0.46183(12) 0.5769(5) 0.44850(11) 0.0240(8) Uani 1 1 d . . . .
H5E H 0.4316 0.5693 0.4432 0.029 Uiso 1 1 calc R . . .
C6E C 0.56834(14) 0.5062(5) 0.44022(13) 0.0353(11) Uani 1 1 d . . . .
H6E H 0.5691 0.4324 0.4211 0.042 Uiso 1 1 calc R . . .
C7E C 0.60573(15) 0.5783(6) 0.46217(15) 0.0440(13) Uani 1 1 d . . . .
H7E H 0.6322 0.5540 0.4579 0.053 Uiso 1 1 calc R . . .
C8E C 0.60506(14) 0.6859(5) 0.49042(14) 0.0373(11) Uani 1 1 d . . . .
H8E H 0.6310 0.7349 0.5048 0.045 Uiso 1 1 calc R . . .
C9E C 0.56751(13) 0.7224(5) 0.49786(12) 0.0313(9) Uani 1 1 d . . . .
H9E H 0.5672 0.7940 0.5176 0.038 Uiso 1 1 calc R . . .
C10E C 0.36203(12) 0.3650(4) 0.37050(10) 0.0208(8) Uani 1 1 d . . . .
C11E C 0.33343(13) 0.4984(5) 0.41689(12) 0.0307(10) Uani 1 1 d . . . .
H11E H 0.3394 0.6040 0.4109 0.037 Uiso 1 1 calc R . . .
H11F H 0.3582 0.4618 0.4388 0.037 Uiso 1 1 calc R . . .
C12E C 0.29337(15) 0.4945(7) 0.42910(14) 0.0447(13) Uani 1 1 d . . . .
H12G H 0.2969 0.5627 0.4515 0.067 Uiso 1 1 calc GR . . .
H12H H 0.2885 0.3911 0.4367 0.067 Uiso 1 1 calc GR . . .
H12I H 0.2687 0.5272 0.4071 0.067 Uiso 1 1 calc GR . . .
C13E C 0.33748(12) 0.1107(5) 0.24009(11) 0.0248(9) Uani 1 1 d . . . .
C14E C 0.31817(15) 0.2508(6) 0.22939(13) 0.0404(12) Uani 1 1 d . . . .
H14E H 0.3341 0.3412 0.2380 0.048 Uiso 1 1 calc R . . .
C15E C 0.27541(17) 0.2580(7) 0.20602(14) 0.0528(16) Uani 1 1 d . . . .
H15E H 0.2621 0.3539 0.1989 0.063 Uiso 1 1 calc R . . .
C16E C 0.25224(15) 0.1286(8) 0.19315(14) 0.0517(16) Uani 1 1 d . . . .
H16E H 0.2232 0.1348 0.1769 0.062 Uiso 1 1 calc R . . .
C17E C 0.27110(15) -0.0093(7) 0.20381(13) 0.0461(14) Uani 1 1 d . . . .
H17E H 0.2549 -0.0991 0.1951 0.055 Uiso 1 1 calc R . . .
C18E C 0.31359(14) -0.0194(6) 0.22714(12) 0.0339(10) Uani 1 1 d . . . .
H18E H 0.3264 -0.1160 0.2343 0.041 Uiso 1 1 calc R . . .
C19E C 0.41621(13) 0.1689(4) 0.22864(11) 0.0243(8) Uani 1 1 d . . . .
C20E C 0.40336(15) 0.0928(5) 0.19290(12) 0.0342(10) Uani 1 1 d . . . .
H20E H 0.3851 0.0068 0.1894 0.041 Uiso 1 1 calc R . . .
C21E C 0.41736(18) 0.1431(7) 0.16238(14) 0.0508(14) Uani 1 1 d . . . .
H21E H 0.4090 0.0908 0.1380 0.061 Uiso 1 1 calc R . . .
C22E C 0.44310(19) 0.2679(7) 0.16730(17) 0.0560(16) Uani 1 1 d . . . .
H22E H 0.4529 0.3011 0.1463 0.067 Uiso 1 1 calc R . . .
C23E C 0.45498(16) 0.3451(6) 0.20178(17) 0.0485(14) Uani 1 1 d . . . .
H23E H 0.4725 0.4327 0.2046 0.058 Uiso 1 1 calc R . . .
C24E C 0.44155(14) 0.2965(5) 0.23291(14) 0.0337(10) Uani 1 1 d . . . .
H24E H 0.4498 0.3508 0.2570 0.040 Uiso 1 1 calc R . . .
C25E C 0.40852(13) -0.0879(4) 0.27823(11) 0.0250(9) Uani 1 1 d . . . .
C26E C 0.43652(14) -0.1660(5) 0.26308(13) 0.0318(10) Uani 1 1 d . . . .
H26E H 0.4471 -0.1190 0.2441 0.038 Uiso 1 1 calc R . . .
C27E C 0.44925(17) -0.3119(5) 0.27541(15) 0.0451(13) Uani 1 1 d . . . .
H27E H 0.4685 -0.3643 0.2649 0.054 Uiso 1 1 calc R . . .
C28E C 0.4343(2) -0.3808(6) 0.30257(16) 0.0567(16) Uani 1 1 d . . . .
H28E H 0.4434 -0.4807 0.3111 0.068 Uiso 1 1 calc R . . .
C29E C 0.4061(2) -0.3057(6) 0.31777(16) 0.0611(17) Uani 1 1 d . . . .
H29E H 0.3953 -0.3549 0.3363 0.073 Uiso 1 1 calc R . . .
C30E C 0.39339(18) -0.1583(5) 0.30610(13) 0.0416(12) Uani 1 1 d . . . .
H30E H 0.3745 -0.1059 0.3171 0.050 Uiso 1 1 calc R . . .
O1S O 0.24177(9) 0.3918(4) 0.32307(9) 0.0347(7) Uani 1 1 d . . . .
N3S N 0.21351(12) 0.5094(5) 0.26430(11) 0.0355(9) Uani 1 1 d . . . .
C2S C 0.24525(14) 0.4641(5) 0.29513(13) 0.0330(10) Uani 1 1 d . . . .
H2S H 0.2736 0.4903 0.2956 0.040 Uiso 1 1 calc R . . .
C4S C 0.16918(15) 0.4771(8) 0.26196(16) 0.0553(15) Uani 1 1 d . . . .
H4SA H 0.1683 0.4366 0.2872 0.083 Uiso 1 1 calc GR . . .
H4SB H 0.1571 0.4024 0.2412 0.083 Uiso 1 1 calc GR . . .
H4SC H 0.1522 0.5706 0.2559 0.083 Uiso 1 1 calc GR . . .
C5S C 0.22022(19) 0.6033(6) 0.23384(15) 0.0498(13) Uani 1 1 d . . . .
H5SA H 0.2511 0.6171 0.2386 0.075 Uiso 1 1 calc GR . . .
H5SB H 0.2066 0.7021 0.2339 0.075 Uiso 1 1 calc GR . . .
H5SC H 0.2074 0.5545 0.2083 0.075 Uiso 1 1 calc GR . . .
O6S O -0.10333(9) 0.0997(3) 0.15277(8) 0.0323(7) Uani 1 1 d D . . .
C7S C -0.10167(12) 0.0263(5) 0.12391(11) 0.0299(9) Uani 1 1 d D . . .
H7S H -0.0741 -0.0049 0.1233 0.036 Uiso 1 1 calc R . . .
N8S N -0.13496(10) -0.0117(4) 0.09413(9) 0.0289(8) Uani 1 1 d D . . .
C9S C -0.17805(12) 0.0256(7) 0.09316(14) 0.0466(14) Uani 1 1 d D . . .
H9SA H -0.1844 0.1308 0.0846 0.070 Uiso 1 1 calc GR . . .
H9SB H -0.1808 0.0134 0.1195 0.070 Uiso 1 1 calc GR . . .
H9SC H -0.1984 -0.0420 0.0748 0.070 Uiso 1 1 calc GR . . .
C10S C -0.13036(16) -0.1054(5) 0.06194(12) 0.0379(11) Uani 1 1 d D . . .
H10A H -0.1453 -0.2020 0.0614 0.057 Uiso 1 1 calc GR . . .
H10B H -0.0998 -0.1245 0.0659 0.057 Uiso 1 1 calc GR . . .
H10C H -0.1429 -0.0525 0.0369 0.057 Uiso 1 1 calc GR . . .
O11S O 0.45089(13) 0.8761(5) 0.51684(11) 0.0260(5) Uani 0.754(4) 1 d D P A 1
C12S C 0.47937(16) 0.9459(6) 0.54226(13) 0.0260(5) Uani 0.754(4) 1 d D P A 1
H12S H 0.5071 0.9544 0.5391 0.031 Uiso 0.754(4) 1 calc R P A 1
N13S N 0.47286(13) 1.0080(5) 0.57313(12) 0.0260(5) Uani 0.754(4) 1 d D P A 1
C14S C 0.43081(16) 1.0102(7) 0.57777(17) 0.0260(5) Uani 0.754(4) 1 d D P A 1
H14A H 0.4120 0.9392 0.5592 0.039 Uiso 0.754(4) 1 calc GR P A 1
H14B H 0.4188 1.1126 0.5727 0.039 Uiso 0.754(4) 1 calc GR P A 1
H14D H 0.4329 0.9804 0.6046 0.039 Uiso 0.754(4) 1 calc GR P A 1
C15S C 0.50612(16) 1.0978(6) 0.60147(14) 0.0260(5) Uani 0.754(4) 1 d D P A 1
H15A H 0.4970 1.2039 0.6000 0.039 Uiso 0.754(4) 1 calc GR P A 1
H15B H 0.5332 1.0903 0.5952 0.039 Uiso 0.754(4) 1 calc GR P A 1
H15D H 0.5104 1.0590 0.6280 0.039 Uiso 0.754(4) 1 calc GR P A 1
O11T O 0.4587(4) 0.9024(15) 0.5085(3) 0.0260(5) Uani 0.246(4) 1 d D P A 2
C12T C 0.4394(4) 0.8277(13) 0.5266(3) 0.0260(5) Uani 0.246(4) 1 d D P A 2
H12T H 0.4177 0.7530 0.5175 0.031 Uiso 0.246(4) 1 calc R P A 2
N13T N 0.4572(3) 0.8800(14) 0.5621(3) 0.0260(5) Uani 0.246(4) 1 d D P A 2
C14T C 0.4317(5) 0.9588(16) 0.5821(5) 0.0260(5) Uani 0.246(4) 1 d D P A 2
H14F H 0.4089 0.8917 0.5847 0.039 Uiso 0.246(4) 1 calc GR P A 2
H14G H 0.4189 1.0488 0.5670 0.039 Uiso 0.246(4) 1 calc GR P A 2
H14H H 0.4501 0.9895 0.6082 0.039 Uiso 0.246(4) 1 calc GR P A 2
C15T C 0.4978(4) 0.9667(19) 0.5745(4) 0.0260(5) Uani 0.246(4) 1 d D P A 2
H15F H 0.5043 0.9959 0.6022 0.039 Uiso 0.246(4) 1 calc GR P A 2
H15G H 0.4949 1.0578 0.5583 0.039 Uiso 0.246(4) 1 calc GR P A 2
H15H H 0.5212 0.9038 0.5714 0.039 Uiso 0.246(4) 1 calc GR P A 2

loop_
_atom_site_aniso_label
_atom_site_aniso_U_11
_atom_site_aniso_U_22
_atom_site_aniso_U_33
_atom_site_aniso_U_23
_atom_site_aniso_U_13
_atom_site_aniso_U_12
Pd1 0.01810(14) 0.02106(15) 0.01488(13) 0.00057(11) 0.00591(10) -0.00356(11)
Cl1 0.0211(5) 0.0446(6) 0.0244(5) 0.0087(4) 0.0056(4) -0.0100(4)
S1 0.0175(4) 0.0328(6) 0.0172(4) 0.0041(4) 0.0065(4) -0.0011(4)
P1 0.0175(4) 0.0180(5) 0.0162(5) 0.0000(4) 0.0073(4) -0.0009(4)
N1 0.0182(15) 0.0268(18) 0.0172(16) 0.0014(13) 0.0080(13) -0.0036(13)
N2 0.0224(16) 0.0243(18) 0.0218(17) 0.0063(13) 0.0073(13) -0.0019(13)
N3 0.0183(16) 0.0331(19) 0.0167(16) 0.0038(14) 0.0057(13) -0.0025(14)
N4 0.0153(16) 0.044(2) 0.0193(17) 0.0073(15) 0.0069(13) 0.0000(14)
C1 0.0193(18) 0.024(2) 0.0201(19) 0.0011(15) 0.0092(15) -0.0030(15)
C2 0.0180(18) 0.023(2) 0.0205(19) -0.0004(15) 0.0067(15) -0.0019(15)
C3 0.0174(18) 0.030(2) 0.0199(19) -0.0036(16) 0.0071(15) -0.0022(16)
C4 0.0207(19) 0.026(2) 0.023(2) -0.0015(16) 0.0076(16) -0.0021(16)
C5 0.0184(18) 0.026(2) 0.022(2) 0.0025(16) 0.0063(15) -0.0023(15)
C6 0.021(2) 0.038(2) 0.028(2) 0.0015(18) 0.0114(17) -0.0032(18)
C7 0.017(2) 0.054(3) 0.041(3) -0.003(2) 0.0108(19) -0.0032(19)
C8 0.022(2) 0.052(3) 0.035(3) -0.002(2) 0.0020(19) 0.002(2)
C9 0.029(2) 0.031(2) 0.026(2) 0.0032(18) 0.0052(17) 0.0024(18)
C10 0.0167(18) 0.028(2) 0.0167(18) -0.0016(15) 0.0066(15) -0.0021(15)
C11 0.022(2) 0.038(2) 0.020(2) 0.0050(17) 0.0086(16) -0.0046(17)
C12 0.038(3) 0.069(4) 0.033(3) 0.016(2) 0.023(2) 0.008(2)
C13 0.0189(18) 0.0219(19) 0.0189(18) 0.0058(15) 0.0062(14) 0.0003(15)
C14 0.0221(19) 0.033(2) 0.0214(19) 0.0017(17) 0.0072(16) 0.0033(17)
C15 0.0182(19) 0.038(2) 0.030(2) 0.0045(19) 0.0078(16) 0.0043(17)
C16 0.021(2) 0.029(2) 0.026(2) -0.0030(17) 0.0016(16) -0.0023(16)
C17 0.025(2) 0.029(2) 0.024(2) -0.0050(17) 0.0069(17) 0.0006(17)
C18 0.0199(19) 0.024(2) 0.025(2) -0.0013(16) 0.0095(16) 0.0009(15)
C19 0.028(2) 0.022(2) 0.025(2) -0.0004(16) 0.0158(17) -0.0011(16)
C20 0.041(3) 0.028(2) 0.035(2) 0.0039(19) 0.024(2) 0.0071(19)
C21 0.056(3) 0.031(3) 0.058(3) 0.014(2) 0.039(3) 0.015(2)
C22 0.067(4) 0.022(2) 0.082(4) -0.006(3) 0.055(3) 0.004(2)
C23 0.059(3) 0.033(3) 0.064(4) -0.023(3) 0.038(3) -0.015(2)
C24 0.034(2) 0.030(2) 0.038(3) -0.0079(19) 0.019(2) -0.0076(19)
C25 0.0144(17) 0.027(2) 0.0142(17) -0.0021(15) 0.0038(14) -0.0026(15)
C26 0.024(2) 0.030(2) 0.023(2) 0.0013(17) 0.0095(16) 0.0009(17)
C27 0.033(2) 0.036(3) 0.029(2) 0.0044(19) 0.0163(19) -0.0031(19)
C28 0.025(2) 0.047(3) 0.025(2) -0.0051(19) 0.0139(17) -0.0018(19)
C29 0.028(2) 0.036(2) 0.029(2) -0.0071(19) 0.0106(18) 0.0050(18)
C30 0.026(2) 0.028(2) 0.024(2) -0.0005(17) 0.0093(16) 0.0044(17)
Pd1C 0.01325(13) 0.02166(15) 0.01457(13) -0.00172(11) 0.00280(10) -0.00043(11)
Cl1C 0.0142(4) 0.0445(6) 0.0218(5) 0.0016(4) 0.0021(4) -0.0056(4)
S1C 0.0133(4) 0.0353(6) 0.0196(5) 0.0043(4) 0.0027(4) 0.0005(4)
P1C 0.0159(4) 0.0191(5) 0.0148(4) -0.0028(4) 0.0034(4) 0.0002(4)
N1C 0.0163(15) 0.0274(18) 0.0198(16) -0.0005(13) 0.0058(13) -0.0016(13)
N2C 0.0263(17) 0.0283(19) 0.0235(17) 0.0038(14) 0.0104(14) -0.0012(14)
N3C 0.0169(16) 0.0329(19) 0.0180(16) 0.0004(14) 0.0049(13) -0.0027(14)
N4C 0.0150(16) 0.052(2) 0.0234(18) 0.0056(16) 0.0059(14) 0.0019(15)
C1C 0.0190(18) 0.026(2) 0.0176(19) -0.0012(15) 0.0049(15) -0.0006(15)
C2C 0.0168(18) 0.027(2) 0.0210(19) -0.0008(16) 0.0063(15) -0.0015(15)
C3C 0.0208(19) 0.022(2) 0.0208(19) -0.0004(15) 0.0037(15) -0.0028(15)
C4C 0.0233(19) 0.022(2) 0.022(2) -0.0024(16) 0.0072(16) -0.0024(16)
C5C 0.0184(18) 0.026(2) 0.023(2) -0.0005(16) 0.0034(15) -0.0016(15)
C6C 0.021(2) 0.032(2) 0.027(2) 0.0082(18) 0.0009(17) -0.0012(17)
C7C 0.020(2) 0.041(3) 0.036(2) 0.004(2) 0.0029(18) -0.0033(18)
C8C 0.023(2) 0.037(3) 0.032(2) 0.0023(19) -0.0031(18) 0.0025(18)
C9C 0.033(2) 0.027(2) 0.021(2) 0.0042(17) 0.0024(17) 0.0011(18)
C10C 0.0204(19) 0.031(2) 0.0181(19) -0.0046(16) 0.0055(15) -0.0014(16)
C11C 0.029(2) 0.044(3) 0.021(2) 0.0035(18) 0.0106(18) -0.0004(19)
C12C 0.043(3) 0.069(4) 0.034(3) 0.010(3) 0.021(2) 0.006(3)
C13C 0.0214(19) 0.021(2) 0.027(2) -0.0050(16) 0.0100(16) -0.0006(15)
C14C 0.039(2) 0.030(2) 0.028(2) -0.0074(18) 0.0120(19) -0.0056(19)
C15C 0.064(3) 0.031(3) 0.052(3) -0.018(2) 0.029(3) -0.009(2)
C16C 0.063(4) 0.022(2) 0.071(4) -0.004(2) 0.033(3) 0.004(2)
C17C 0.062(3) 0.024(2) 0.054(3) 0.004(2) 0.019(3) 0.006(2)
C18C 0.044(3) 0.025(2) 0.030(2) 0.0010(18) 0.010(2) 0.0024(19)
C19C 0.0253(19) 0.0198(19) 0.0170(18) 0.0022(15) 0.0000(15) -0.0032(16)
C20C 0.025(2) 0.043(3) 0.023(2) 0.0042(19) 0.0016(17) -0.0003(19)
C21C 0.025(2) 0.053(3) 0.036(3) 0.014(2) -0.0005(19) -0.006(2)
C22C 0.037(3) 0.038(3) 0.037(3) 0.006(2) -0.010(2) -0.013(2)
C23C 0.058(3) 0.037(3) 0.032(3) -0.015(2) -0.007(2) -0.004(2)
C24C 0.036(2) 0.035(3) 0.026(2) -0.0060(19) -0.0013(19) 0.0044(19)
C25C 0.0177(18) 0.033(2) 0.0172(18) -0.0038(16) 0.0028(15) 0.0072(16)
C26C 0.035(2) 0.044(3) 0.026(2) -0.003(2) 0.0074(19) 0.014(2)
C27C 0.041(3) 0.072(4) 0.029(3) -0.008(2) 0.005(2) 0.032(3)
C28C 0.026(2) 0.106(5) 0.029(3) -0.006(3) 0.011(2) 0.021(3)
C29C 0.025(2) 0.091(4) 0.027(2) -0.001(3) 0.010(2) -0.005(3)
C30C 0.020(2) 0.050(3) 0.020(2) 0.0005(19) 0.0036(16) -0.0018(19)
Pd1E 0.01778(14) 0.01890(15) 0.01816(14) -0.00381(11) 0.00331(11) -0.00184(11)
Cl1E 0.0193(5) 0.0363(6) 0.0340(5) -0.0138(4) 0.0032(4) 0.0043(4)
S1E 0.0181(4) 0.0373(6) 0.0199(5) -0.0074(4) 0.0046(4) -0.0065(4)
P1E 0.0207(5) 0.0186(5) 0.0160(5) -0.0015(4) 0.0048(4) -0.0026(4)
N1E 0.0164(15) 0.0251(17) 0.0176(16) -0.0055(13) 0.0036(12) -0.0021(13)
N2E 0.0275(18) 0.0295(19) 0.0197(17) -0.0090(14) 0.0070(14) -0.0002(14)
N3E 0.0162(15) 0.0296(19) 0.0212(17) -0.0050(14) 0.0070(13) -0.0007(13)
N4E 0.0150(16) 0.046(2) 0.0213(17) -0.0075(16) 0.0066(13) -0.0033(15)
C1E 0.0179(19) 0.029(2) 0.023(2) -0.0058(16) 0.0053(16) -0.0017(16)
C2E 0.0167(18) 0.028(2) 0.0180(19) -0.0027(16) 0.0025(15) -0.0003(15)
C3E 0.0210(19) 0.028(2) 0.0193(19) -0.0046(16) 0.0032(15) -0.0020(16)
C4E 0.025(2) 0.025(2) 0.0187(19) 0.0029(16) 0.0033(16) 0.0020(16)
C5E 0.0187(19) 0.031(2) 0.021(2) -0.0015(16) 0.0035(16) -0.0023(16)
C6E 0.026(2) 0.042(3) 0.037(3) -0.018(2) 0.0085(19) -0.0025(19)
C7E 0.023(2) 0.054(3) 0.052(3) -0.018(3) 0.008(2) -0.002(2)
C8E 0.025(2) 0.040(3) 0.038(3) -0.011(2) -0.0018(19) -0.0069(19)
C9E 0.030(2) 0.034(2) 0.024(2) -0.0075(18) -0.0005(17) -0.0010(18)
C10E 0.0209(19) 0.025(2) 0.0141(18) 0.0022(15) 0.0026(15) -0.0026(15)
C11E 0.028(2) 0.042(3) 0.023(2) -0.0067(19) 0.0096(18) -0.0007(19)
C12E 0.030(2) 0.070(4) 0.037(3) -0.016(3) 0.016(2) 0.002(2)
C13E 0.024(2) 0.037(2) 0.0146(18) -0.0022(16) 0.0077(16) -0.0008(17)
C14E 0.042(3) 0.052(3) 0.025(2) -0.009(2) 0.0064(19) 0.012(2)
C15E 0.045(3) 0.081(4) 0.027(2) -0.010(3) 0.003(2) 0.033(3)
C16E 0.024(2) 0.105(5) 0.023(2) -0.018(3) 0.0019(19) 0.009(3)
C17E 0.026(2) 0.086(4) 0.027(2) -0.013(3) 0.008(2) -0.016(3)
C18E 0.029(2) 0.052(3) 0.021(2) -0.004(2) 0.0079(18) -0.011(2)
C19E 0.031(2) 0.021(2) 0.023(2) 0.0070(16) 0.0120(17) 0.0027(16)
C20E 0.040(3) 0.040(3) 0.025(2) 0.0007(19) 0.014(2) -0.006(2)
C21E 0.062(4) 0.069(4) 0.027(3) 0.009(2) 0.022(2) 0.002(3)
C22E 0.062(4) 0.069(4) 0.048(3) 0.032(3) 0.033(3) 0.013(3)
C23E 0.043(3) 0.037(3) 0.071(4) 0.024(3) 0.026(3) 0.003(2)
C24E 0.035(2) 0.023(2) 0.047(3) 0.007(2) 0.019(2) 0.0047(18)
C25E 0.033(2) 0.022(2) 0.0150(18) -0.0020(15) 0.0006(16) -0.0071(17)
C26E 0.037(2) 0.024(2) 0.031(2) -0.0018(18) 0.0053(19) -0.0011(18)
C27E 0.057(3) 0.023(2) 0.047(3) -0.001(2) 0.004(3) 0.007(2)
C28E 0.096(5) 0.020(2) 0.047(3) 0.002(2) 0.012(3) 0.000(3)
C29E 0.114(5) 0.034(3) 0.041(3) 0.010(2) 0.031(3) -0.015(3)
C30E 0.066(3) 0.030(3) 0.031(3) 0.002(2) 0.019(2) -0.005(2)
O1S 0.0282(16) 0.0446(19) 0.0299(17) 0.0068(14) 0.0069(13) -0.0058(14)
N3S 0.034(2) 0.043(2) 0.027(2) -0.0031(17) 0.0060(16) 0.0024(17)
C2S 0.023(2) 0.041(3) 0.035(2) 0.001(2) 0.0093(19) -0.0017(19)
C4S 0.028(3) 0.091(5) 0.042(3) -0.009(3) 0.003(2) -0.003(3)
C5S 0.066(4) 0.045(3) 0.039(3) 0.007(2) 0.018(3) 0.014(3)
O6S 0.0291(16) 0.0394(18) 0.0286(16) -0.0057(14) 0.0093(13) 0.0063(13)
C7S 0.024(2) 0.035(2) 0.032(2) 0.0018(19) 0.0113(18) 0.0022(18)
N8S 0.0229(18) 0.040(2) 0.0251(18) 0.0012(16) 0.0094(15) -0.0024(15)
C9S 0.018(2) 0.093(4) 0.029(2) 0.007(3) 0.0076(19) 0.007(2)
C10S 0.045(3) 0.036(3) 0.031(2) -0.001(2) 0.011(2) -0.003(2)
O11S 0.0272(11) 0.0342(13) 0.0225(11) -0.0043(9) 0.0161(8) -0.0082(9)
C12S 0.0272(11) 0.0342(13) 0.0225(11) -0.0043(9) 0.0161(8) -0.0082(9)
N13S 0.0272(11) 0.0342(13) 0.0225(11) -0.0043(9) 0.0161(8) -0.0082(9)
C14S 0.0272(11) 0.0342(13) 0.0225(11) -0.0043(9) 0.0161(8) -0.0082(9)
C15S 0.0272(11) 0.0342(13) 0.0225(11) -0.0043(9) 0.0161(8) -0.0082(9)
O11T 0.0272(11) 0.0342(13) 0.0225(11) -0.0043(9) 0.0161(8) -0.0082(9)
C12T 0.0272(11) 0.0342(13) 0.0225(11) -0.0043(9) 0.0161(8) -0.0082(9)
N13T 0.0272(11) 0.0342(13) 0.0225(11) -0.0043(9) 0.0161(8) -0.0082(9)
C14T 0.0272(11) 0.0342(13) 0.0225(11) -0.0043(9) 0.0161(8) -0.0082(9)
C15T 0.0272(11) 0.0342(13) 0.0225(11) -0.0043(9) 0.0161(8) -0.0082(9)

loop_
_atom_type_symbol
_atom_type_description
_atom_type_scat_dispersion_real
_atom_type_scat_dispersion_imag
_atom_type_scat_source
C C 0.0033 0.0016 'International Tables Vol C Tables 4.2.6.8 and 6.1.1.4'
H H 0.0000 0.0000 'International Tables Vol C Tables 4.2.6.8 and 6.1.1.4'
N N 0.0061 0.0033 'International Tables Vol C Tables 4.2.6.8 and 6.1.1.4'
O O 0.0106 0.0060 'International Tables Vol C Tables 4.2.6.8 and 6.1.1.4'
P P 0.1023 0.0942 'International Tables Vol C Tables 4.2.6.8 and 6.1.1.4'
S S 0.1246 0.1234 'International Tables Vol C Tables 4.2.6.8 and 6.1.1.4'
Cl Cl 0.1484 0.1585 'International Tables Vol C Tables 4.2.6.8 and 6.1.1.4'
Pd Pd -0.9988 1.0072 'International Tables Vol C Tables 4.2.6.8 and 6.1.1.4'

loop_
_geom_angle_atom_site_label_1
_geom_angle_atom_site_label_2
_geom_angle_atom_site_label_3
_geom_angle
S1 Pd1 Cl1 171.25(4)
S1 Pd1 P1 91.69(4)
P1 Pd1 Cl1 91.28(4)
N1 Pd1 Cl1 94.37(9)
N1 Pd1 S1 83.09(9)
N1 Pd1 P1 173.82(9)
C10 S1 Pd1 97.74(12)
C13 P1 Pd1 116.75(12)
C19 P1 Pd1 111.79(13)
C19 P1 C13 102.77(18)
C19 P1 C25 107.12(18)
C25 P1 Pd1 114.20(12)
C25 P1 C13 103.06(17)
N3 N1 Pd1 120.1(2)
C1 N1 Pd1 124.7(2)
C1 N1 N3 114.9(3)
C4 N2 H2 125.1
C5 N2 H2 125.1
C5 N2 C4 109.7(3)
C10 N3 N1 114.0(3)
C10 N4 H4 118.4
C10 N4 C11 123.2(3)
C11 N4 H4 118.4
N1 C1 H1 115.1
N1 C1 C2 129.8(3)
C2 C1 H1 115.1
C1 C2 C3 124.0(3)
C5 C2 C1 130.5(3)
C5 C2 C3 105.5(3)
C4 C3 C2 107.1(3)
C6 C3 C2 133.8(4)
C6 C3 C4 119.0(4)
N2 C4 C3 107.5(3)
N2 C4 C9 130.2(4)
C9 C4 C3 122.3(4)
N2 C5 C2 110.1(3)
N2 C5 H5 124.9
C2 C5 H5 124.9
C3 C6 H6 120.7
C7 C6 C3 118.6(4)
C7 C6 H6 120.7
C6 C7 H7 119.4
C6 C7 C8 121.2(4)
C8 C7 H7 119.4
C7 C8 H8 119.1
C9 C8 C7 121.7(4)
C9 C8 H8 119.1
C4 C9 H9 121.4
C8 C9 C4 117.1(4)
C8 C9 H9 121.4
N3 C10 S1 125.0(3)
N3 C10 N4 119.8(3)
N4 C10 S1 115.1(3)
N4 C11 H11A 109.6
N4 C11 H11B 109.6
N4 C11 C12 110.3(3)
H11A C11 H11B 108.1
C12 C11 H11A 109.6
C12 C11 H11B 109.6
C11 C12 H12A 109.5
C11 C12 H12B 109.5
C11 C12 H12C 109.5
H12A C12 H12B 109.5
H12A C12 H12C 109.5
H12B C12 H12C 109.5
C14 C13 P1 119.2(3)
C18 C13 P1 122.5(3)
C18 C13 C14 118.3(3)
C13 C14 H14 119.7
C15 C14 C13 120.6(4)
C15 C14 H14 119.7
C14 C15 H15 119.9
C14 C15 C16 120.3(4)
C16 C15 H15 119.9
C15 C16 H16 120.1
C17 C16 C15 119.9(4)
C17 C16 H16 120.1
C16 C17 H17 119.8
C16 C17 C18 120.4(4)
C18 C17 H17 119.8
C13 C18 H18 119.7
C17 C18 C13 120.6(4)
C17 C18 H18 119.7
C20 C19 P1 121.5(3)
C24 C19 P1 119.1(3)
C24 C19 C20 119.4(4)
C19 C20 H20 119.9
C21 C20 C19 120.3(5)
C21 C20 H20 119.9
C20 C21 H21 120.0
C22 C21 C20 119.9(5)
C22 C21 H21 120.0
C21 C22 H22 119.7
C23 C22 C21 120.5(5)
C23 C22 H22 119.7
C22 C23 H23 119.8
C22 C23 C24 120.3(5)
C24 C23 H23 119.8
C19 C24 C23 119.6(5)
C19 C24 H24 120.2
C23 C24 H24 120.2
C26 C25 P1 121.8(3)
C26 C25 C30 119.3(3)
C30 C25 P1 118.9(3)
C25 C26 H26 120.0
C25 C26 C27 119.9(4)
C27 C26 H26 120.0
C26 C27 H27 119.9
C28 C27 C26 120.2(4)
C28 C27 H27 119.9
C27 C28 H28 119.8
C27 C28 C29 120.5(4)
C29 C28 H28 119.8
C28 C29 H29 120.1
C28 C29 C30 119.8(4)
C30 C29 H29 120.1
C25 C30 H30 119.8
C29 C30 C25 120.3(4)
C29 C30 H30 119.8
S1C Pd1C Cl1C 170.99(4)
S1C Pd1C P1C 95.31(4)
P1C Pd1C Cl1C 87.28(4)
N1C Pd1C Cl1C 94.95(9)
N1C Pd1C S1C 83.13(9)
N1C Pd1C P1C 175.24(9)
C10C S1C Pd1C 97.11(13)
C13C P1C Pd1C 113.00(13)
C13C P1C C19C 103.11(18)
C13C P1C C25C 107.67(19)
C19C P1C Pd1C 116.38(13)
C25C P1C Pd1C 111.86(13)
C25C P1C C19C 103.93(18)
N3C N1C Pd1C 120.8(2)
C1C N1C Pd1C 123.1(3)
C1C N1C N3C 115.9(3)
C4C N2C H2C 125.2
C5C N2C H2C 125.2
C5C N2C C4C 109.7(3)
C10C N3C N1C 113.3(3)
C10C N4C H4C 118.7
C10C N4C C11C 122.7(3)
C11C N4C H4C 118.7
N1C C1C H1C 115.3
N1C C1C C2C 129.4(4)
C2C C1C H1C 115.3
C1C C2C C3C 122.7(3)
C5C C2C C1C 131.3(4)
C5C C2C C3C 106.0(3)
C4C C3C C2C 106.5(3)
C6C C3C C2C 134.5(4)
C6C C3C C4C 119.0(4)
N2C C4C C3C 107.8(3)
N2C C4C C9C 130.1(4)
C9C C4C C3C 122.0(4)
N2C C5C C2C 110.0(3)
N2C C5C H5C 125.0
C2C C5C H5C 125.0
C3C C6C H6C 120.6
C7C C6C C3C 118.8(4)
C7C C6C H6C 120.6
C6C C7C H7C 119.6
C6C C7C C8C 120.9(4)
C8C C7C H7C 119.6
C7C C8C H8C 119.1
C9C C8C C7C 121.8(4)
C9C C8C H8C 119.1
C4C C9C H9C 121.2
C8C C9C C4C 117.5(4)
C8C C9C H9C 121.2
N3C C10C S1C 125.1(3)
N3C C10C N4C 118.7(4)
N4C C10C S1C 116.1(3)
N4C C11C H11C 109.5
N4C C11C H11D 109.5
N4C C11C C12C 110.8(4)
H11C C11C H11D 108.1
C12C C11C H11C 109.5
C12C C11C H11D 109.5
C11C C12C H12D 109.5
C11C C12C H12E 109.5
C11C C12C H12F 109.5
H12D C12C H12E 109.5
H12D C12C H12F 109.5
H12E C12C H12F 109.5
C14C C13C P1C 119.7(3)
C18C C13C P1C 121.0(3)
C18C C13C C14C 119.1(4)
C13C C14C H14C 120.0
C15C C14C C13C 119.9(4)
C15C C14C H14C 120.0
C14C C15C H15C 120.0
C16C C15C C14C 120.0(5)
C16C C15C H15C 120.0
C15C C16C H16C 119.9
C17C C16C C15C 120.2(5)
C17C C16C H16C 119.9
C16C C17C H17C 119.9
C16C C17C C18C 120.3(5)
C18C C17C H17C 119.9
C13C C18C H18C 119.8
C17C C18C C13C 120.4(4)
C17C C18C H18C 119.8
C20C C19C P1C 117.9(3)
C24C C19C P1C 123.4(3)
C24C C19C C20C 118.7(4)
C19C C20C H20C 119.6
C21C C20C C19C 120.7(4)
C21C C20C H20C 119.6
C20C C21C H21C 120.0
C22C C21C C20C 120.0(5)
C22C C21C H21C 120.0
C21C C22C H22C 119.5
C21C C22C C23C 120.9(4)
C23C C22C H22C 119.5
C22C C23C H23C 120.0
C22C C23C C24C 120.1(5)
C24C C23C H23C 120.0
C19C C24C C23C 119.6(4)
C19C C24C H24C 120.2
C23C C24C H24C 120.2
C26C C25C P1C 117.4(3)
C30C C25C P1C 122.7(3)
C30C C25C C26C 119.9(4)
C25C C26C H26C 120.1
C27C C26C C25C 119.9(5)
C27C C26C H26C 120.1
C26C C27C H27C 120.1
C28C C27C C26C 119.8(5)
C28C C27C H27C 120.1
C27C C28C H28C 119.6
C29C C28C C27C 120.7(5)
C29C C28C H28C 119.6
C28C C29C H29C 119.8
C28C C29C C30C 120.4(5)
C30C C29C H29C 119.8
C25C C30C C29C 119.3(5)
C25C C30C H30C 120.4
C29C C30C H30C 120.4
S1E Pd1E Cl1E 177.43(4)
S1E Pd1E P1E 92.26(4)
P1E Pd1E Cl1E 88.39(4)
N1E Pd1E Cl1E 95.80(9)
N1E Pd1E S1E 83.52(9)
N1E Pd1E P1E 175.72(9)
C10E S1E Pd1E 97.26(13)
C13E P1E Pd1E 118.05(13)
C13E P1E C19E 99.80(18)
C19E P1E Pd1E 117.22(14)
C25E P1E Pd1E 106.70(13)
C25E P1E C13E 105.91(19)
C25E P1E C19E 108.39(19)
N3E N1E Pd1E 120.1(2)
C1E N1E Pd1E 123.5(3)
C1E N1E N3E 115.9(3)
C4E N2E H2E 125.2
C5E N2E H2E 125.2
C5E N2E C4E 109.6(3)
C10E N3E N1E 113.9(3)
C10E N4E H4E 119.1
C10E N4E C11E 121.9(3)
C11E N4E H4E 119.1
N1E C1E H1E 115.5
N1E C1E C2E 129.1(4)
C2E C1E H1E 115.5
C1E C2E C3E 123.7(3)
C5E C2E C1E 130.0(4)
C5E C2E C3E 106.2(3)
C4E C3E C2E 106.3(3)
C6E C3E C2E 134.4(4)
C6E C3E C4E 119.3(4)
N2E C4E C3E 108.0(3)
N2E C4E C9E 130.2(4)
C9E C4E C3E 121.7(4)
N2E C5E C2E 109.9(3)
N2E C5E H5E 125.0
C2E C5E H5E 125.0
C3E C6E H6E 120.5
C7E C6E C3E 119.0(4)
C7E C6E H6E 120.5
C6E C7E H7E 119.5
C6E C7E C8E 121.0(4)
C8E C7E H7E 119.5
C7E C8E H8E 119.4
C9E C8E C7E 121.2(4)
C9E C8E H8E 119.4
C4E C9E H9E 121.1
C8E C9E C4E 117.9(4)
C8E C9E H9E 121.1
N3E C10E S1E 125.2(3)
N3E C10E N4E 119.1(3)
N4E C10E S1E 115.7(3)
N4E C11E H11E 109.5
N4E C11E H11F 109.5
N4E C11E C12E 110.7(4)
H11E C11E H11F 108.1
C12E C11E H11E 109.5
C12E C11E H11F 109.5
C11E C12E H12G 109.5
C11E C12E H12H 109.5
C11E C12E H12I 109.5
H12G C12E H12H 109.5
H12G C12E H12I 109.5
H12H C12E H12I 109.5
C14E C13E P1E 117.4(3)
C18E C13E P1E 123.3(3)
C18E C13E C14E 119.1(4)
C13E C14E H14E 120.2
C13E C14E C15E 119.6(5)
C15E C14E H14E 120.2
C14E C15E H15E 119.6
C16E C15E C14E 120.8(5)
C16E C15E H15E 119.6
C15E C16E H16E 120.1
C17E C16E C15E 119.7(4)
C17E C16E H16E 120.1
C16E C17E H17E 119.7
C16E C17E C18E 120.5(5)
C18E C17E H17E 119.7
C13E C18E H18E 119.8
C17E C18E C13E 120.3(5)
C17E C18E H18E 119.8
C20E C19E P1E 118.8(3)
C24E C19E P1E 121.2(3)
C24E C19E C20E 119.7(4)
C19E C20E H20E 120.2
C21E C20E C19E 119.5(5)
C21E C20E H20E 120.2
C20E C21E H21E 120.0
C22E C21E C20E 120.0(5)
C22E C21E H21E 120.0
C21E C22E H22E 119.6
C23E C22E C21E 120.9(5)
C23E C22E H22E 119.6
C22E C23E H23E 119.9
C22E C23E C24E 120.2(5)
C24E C23E H23E 119.9
C19E C24E C23E 119.6(5)
C19E C24E H24E 120.2
C23E C24E H24E 120.2
C26E C25E P1E 123.0(3)
C26E C25E C30E 119.0(4)
C30E C25E P1E 117.6(3)
C25E C26E H26E 119.7
C27E C26E C25E 120.5(4)
C27E C26E H26E 119.7
C26E C27E H27E 119.8
C28E C27E C26E 120.3(5)
C28E C27E H27E 119.8
C27E C28E H28E 120.0
C27E C28E C29E 120.1(5)
C29E C28E H28E 120.0
C28E C29E H29E 119.8
C28E C29E C30E 120.3(5)
C30E C29E H29E 119.8
C25E C30E H30E 120.2
C29E C30E C25E 119.6(5)
C29E C30E H30E 120.2
C2S N3S C4S 120.0(4)
C2S N3S C5S 122.8(4)
C5S N3S C4S 117.0(4)
O1S C2S N3S 126.4(4)
O1S C2S H2S 116.8
N3S C2S H2S 116.8
N3S C4S H4SA 109.5
N3S C4S H4SB 109.5
N3S C4S H4SC 109.5
H4SA C4S H4SB 109.5
H4SA C4S H4SC 109.5
H4SB C4S H4SC 109.5
N3S C5S H5SA 109.5
N3S C5S H5SB 109.5
N3S C5S H5SC 109.5
H5SA C5S H5SB 109.5
H5SA C5S H5SC 109.5
H5SB C5S H5SC 109.5
O6S C7S H7S 117.5
O6S C7S N8S 125.1(4)
N8S C7S H7S 117.5
C7S N8S C9S 121.4(4)
C7S N8S C10S 121.6(3)
C9S N8S C10S 116.8(4)
N8S C9S H9SA 109.5
N8S C9S H9SB 109.5
N8S C9S H9SC 109.5
H9SA C9S H9SB 109.5
H9SA C9S H9SC 109.5
H9SB C9S H9SC 109.5
N8S C10S H10A 109.5
N8S C10S H10B 109.5
N8S C10S H10C 109.5
H10A C10S H10B 109.5
H10A C10S H10C 109.5
H10B C10S H10C 109.5
O11S C12S H12S 118.5
O11S C12S N13S 122.9(4)
N13S C12S H12S 118.5
C12S N13S C14S 121.1(4)
C12S N13S C15S 122.0(4)
C14S N13S C15S 116.3(4)
N13S C14S H14A 109.5
N13S C14S H14B 109.5
N13S C14S H14D 109.5
H14A C14S H14B 109.5
H14A C14S H14D 109.5
H14B C14S H14D 109.5
N13S C15S H15A 109.5
N13S C15S H15B 109.5
N13S C15S H15D 109.5
H15A C15S H15B 109.5
H15A C15S H15D 109.5
H15B C15S H15D 109.5
O11T C12T H12T 129.9
O11T C12T N13T 100.2(10)
N13T C12T H12T 129.9
C12T N13T C14T 120.2(12)
C12T N13T C15T 124.4(10)
C14T N13T C15T 101.8(10)
N13T C14T H14F 109.5
N13T C14T H14G 109.5
N13T C14T H14H 109.5
H14F C14T H14G 109.5
H14F C14T H14H 109.5
H14G C14T H14H 109.5
N13T C15T H15F 109.5
N13T C15T H15G 109.5
N13T C15T H15H 109.5
H15F C15T H15G 109.5
H15F C15T H15H 109.5
H15G C15T H15H 109.5

loop_
_geom_bond_atom_site_label_1
_geom_bond_atom_site_label_2
_geom_bond_distance
Pd1 Cl1 2.3462(11)
Pd1 S1 2.2454(11)
Pd1 P1 2.2722(11)
Pd1 N1 2.088(3)
S1 C10 1.757(4)
P1 C13 1.823(4)
P1 C19 1.812(4)
P1 C25 1.821(4)
N1 N3 1.393(4)
N1 C1 1.294(5)
N2 H2 0.8800
N2 C4 1.378(5)
N2 C5 1.354(5)
N3 C10 1.297(5)
N4 H4 0.8800
N4 C10 1.344(5)
N4 C11 1.452(5)
C1 H1 0.9500
C1 C2 1.428(5)
C2 C3 1.450(5)
C2 C5 1.386(5)
C3 C4 1.404(5)
C3 C6 1.399(5)
C4 C9 1.393(5)
C5 H5 0.9500
C6 H6 0.9500
C6 C7 1.378(6)
C7 H7 0.9500
C7 C8 1.391(7)
C8 H8 0.9500
C8 C9 1.371(6)
C9 H9 0.9500
C11 H11A 0.9900
C11 H11B 0.9900
C11 C12 1.501(6)
C12 H12A 0.9800
C12 H12B 0.9800
C12 H12C 0.9800
C13 C14 1.406(5)
C13 C18 1.389(5)
C14 H14 0.9500
C14 C15 1.377(5)
C15 H15 0.9500
C15 C16 1.382(6)
C16 H16 0.9500
C16 C17 1.378(5)
C17 H17 0.9500
C17 C18 1.387(5)
C18 H18 0.9500
C19 C20 1.390(6)
C19 C24 1.389(6)
C20 H20 0.9500
C20 C21 1.382(6)
C21 H21 0.9500
C21 C22 1.373(8)
C22 H22 0.9500
C22 C23 1.368(8)
C23 H23 0.9500
C23 C24 1.392(7)
C24 H24 0.9500
C25 C26 1.387(5)
C25 C30 1.392(5)
C26 H26 0.9500
C26 C27 1.394(5)
C27 H27 0.9500
C27 C28 1.373(6)
C28 H28 0.9500
C28 C29 1.378(6)
C29 H29 0.9500
C29 C30 1.389(5)
C30 H30 0.9500
Pd1C Cl1C 2.3287(11)
Pd1C S1C 2.2495(11)
Pd1C P1C 2.2555(11)
Pd1C N1C 2.073(3)
S1C C10C 1.761(4)
P1C C13C 1.805(4)
P1C C19C 1.826(4)
P1C C25C 1.823(4)
N1C N3C 1.390(4)
N1C C1C 1.297(5)
N2C H2C 0.8800
N2C C4C 1.380(5)
N2C C5C 1.353(5)
N3C C10C 1.300(5)
N4C H4C 0.8800
N4C C10C 1.345(5)
N4C C11C 1.457(5)
C1C H1C 0.9500
C1C C2C 1.430(5)
C2C C3C 1.452(5)
C2C C5C 1.386(5)
C3C C4C 1.408(5)
C3C C6C 1.394(5)
C4C C9C 1.393(5)
C5C H5C 0.9500
C6C H6C 0.9500
C6C C7C 1.387(6)
C7C H7C 0.9500
C7C C8C 1.392(6)
C8C H8C 0.9500
C8C C9C 1.369(6)
C9C H9C 0.9500
C11C H11C 0.9900
C11C H11D 0.9900
C11C C12C 1.492(6)
C12C H12D 0.9800
C12C H12E 0.9800
C12C H12F 0.9800
C13C C14C 1.392(5)
C13C C18C 1.385(6)
C14C H14C 0.9500
C14C C15C 1.387(6)
C15C H15C 0.9500
C15C C16C 1.377(8)
C16C H16C 0.9500
C16C C17C 1.372(7)
C17C H17C 0.9500
C17C C18C 1.377(6)
C18C H18C 0.9500
C19C C20C 1.402(6)
C19C C24C 1.384(6)
C20C H20C 0.9500
C20C C21C 1.379(6)
C21C H21C 0.9500
C21C C22C 1.353(7)
C22C H22C 0.9500
C22C C23C 1.371(7)
C23C H23C 0.9500
C23C C24C 1.401(6)
C24C H24C 0.9500
C25C C26C 1.400(6)
C25C C30C 1.375(6)
C26C H26C 0.9500
C26C C27C 1.381(6)
C27C H27C 0.9500
C27C C28C 1.378(8)
C28C H28C 0.9500
C28C C29C 1.360(8)
C29C H29C 0.9500
C29C C30C 1.403(6)
C30C H30C 0.9500
Pd1E Cl1E 2.3595(12)
Pd1E S1E 2.2403(12)
Pd1E P1E 2.2429(11)
Pd1E N1E 2.080(3)
S1E C10E 1.761(4)
P1E C13E 1.817(4)
P1E C19E 1.818(4)
P1E C25E 1.807(4)
N1E N3E 1.388(4)
N1E C1E 1.296(5)
N2E H2E 0.8800
N2E C4E 1.377(5)
N2E C5E 1.354(5)
N3E C10E 1.297(5)
N4E H4E 0.8800
N4E C10E 1.347(5)
N4E C11E 1.453(5)
C1E H1E 0.9500
C1E C2E 1.435(5)
C2E C3E 1.449(5)
C2E C5E 1.386(5)
C3E C4E 1.408(5)
C3E C6E 1.388(6)
C4E C9E 1.394(5)
C5E H5E 0.9500
C6E H6E 0.9500
C6E C7E 1.386(6)
C7E H7E 0.9500
C7E C8E 1.393(6)
C8E H8E 0.9500
C8E C9E 1.374(6)
C9E H9E 0.9500
C11E H11E 0.9900
C11E H11F 0.9900
C11E C12E 1.506(6)
C12E H12G 0.9800
C12E H12H 0.9800
C12E H12I 0.9800
C13E C14E 1.388(6)
C13E C18E 1.386(6)
C14E H14E 0.9500
C14E C15E 1.390(7)
C15E H15E 0.9500
C15E C16E 1.370(8)
C16E H16E 0.9500
C16E C17E 1.365(8)
C17E H17E 0.9500
C17E C18E 1.384(6)
C18E H18E 0.9500
C19E C20E 1.390(6)
C19E C24E 1.379(6)
C20E H20E 0.9500
C20E C21E 1.384(6)
C21E H21E 0.9500
C21E C22E 1.364(8)
C22E H22E 0.9500
C22E C23E 1.358(8)
C23E H23E 0.9500
C23E C24E 1.388(6)
C24E H24E 0.9500
C25E C26E 1.386(6)
C25E C30E 1.391(6)
C26E H26E 0.9500
C26E C27E 1.384(6)
C27E H27E 0.9500
C27E C28E 1.360(7)
C28E H28E 0.9500
C28E C29E 1.380(8)
C29E H29E 0.9500
C29E C30E 1.390(7)
C30E H30E 0.9500
O1S C2S 1.222(5)
N3S C2S 1.321(6)
N3S C4S 1.455(6)
N3S C5S 1.441(6)
C2S H2S 0.9500
C4S H4SA 0.9800
C4S H4SB 0.9800
C4S H4SC 0.9800
C5S H5SA 0.9800
C5S H5SB 0.9800
C5S H5SC 0.9800
O6S C7S 1.236(4)
C7S H7S 0.9500
C7S N8S 1.309(4)
N8S C9S 1.438(4)
N8S C10S 1.465(5)
C9S H9SA 0.9800
C9S H9SB 0.9800
C9S H9SC 0.9800
C10S H10A 0.9800
C10S H10B 0.9800
C10S H10C 0.9800
O11S C12S 1.244(5)
C12S H12S 0.9500
C12S N13S 1.310(5)
N13S C14S 1.437(5)
N13S C15S 1.468(5)
C14S H14A 0.9800
C14S H14B 0.9800
C14S H14D 0.9800
C15S H15A 0.9800
C15S H15B 0.9800
C15S H15D 0.9800
O11T C12T 1.230(6)
C12T H12T 0.9500
C12T N13T 1.305(6)
N13T C14T 1.438(6)
N13T C15T 1.476(6)
C14T H14F 0.9800
C14T H14G 0.9800
C14T H14H 0.9800
C15T H15F 0.9800
C15T H15G 0.9800
C15T H15H 0.9800

loop_
_geom_hbond_atom_site_label_D
_geom_hbond_atom_site_label_H
_geom_hbond_atom_site_label_A
_geom_hbond_distance_DH
_geom_hbond_distance_HA
_geom_hbond_distance_DA
_geom_hbond_angle_DHA
_geom_hbond_site_symmetry_A
N2 H2 O6S 0.88 1.97 2.827(4) 164.3 2_545
N4 H4 O6S 0.88 2.13 2.974(4) 160.0 .
N2C H2C O1S 0.88 2.01 2.857(4) 160.2 3_656
N4C H4C O11S 0.88 2.31 3.168(5) 166.5 3_666
N4C H4C O11T 0.88 2.48 3.298(14) 155.6 3_666
N2E H2E O11S 0.88 1.98 2.849(5) 167.5 .
N2E H2E O11T 0.88 1.86 2.696(14) 158.5 .
N4E H4E O1S 0.88 2.16 2.969(4) 152.6 .

loop_
_geom_torsion_atom_site_label_1
_geom_torsion_atom_site_label_2
_geom_torsion_atom_site_label_3
_geom_torsion_atom_site_label_4
_geom_torsion
Pd1 S1 C10 N3 -3.1(4)
Pd1 S1 C10 N4 176.7(3)
Pd1 P1 C13 C14 67.7(3)
Pd1 P1 C13 C18 -113.2(3)
Pd1 P1 C19 C20 -153.5(3)
Pd1 P1 C19 C24 25.0(4)
Pd1 P1 C25 C26 -137.6(3)
Pd1 P1 C25 C30 43.8(3)
Pd1 N1 N3 C10 -1.7(4)
Pd1 N1 C1 C2 -171.8(3)
P1 C13 C14 C15 -179.8(3)
P1 C13 C18 C17 -179.6(3)
P1 C19 C20 C21 179.0(3)
P1 C19 C24 C23 -179.6(3)
P1 C25 C26 C27 -179.7(3)
P1 C25 C30 C29 178.8(3)
N1 N3 C10 S1 3.4(5)
N1 N3 C10 N4 -176.4(3)
N1 C1 C2 C3 -173.9(4)
N1 C1 C2 C5 7.4(7)
N2 C4 C9 C8 -179.2(4)
N3 N1 C1 C2 2.0(6)
C1 N1 N3 C10 -175.8(3)
C1 C2 C3 C4 -178.0(4)
C1 C2 C3 C6 3.8(7)
C1 C2 C5 N2 177.8(4)
C2 C3 C4 N2 -0.5(4)
C2 C3 C4 C9 179.3(4)
C2 C3 C6 C7 179.4(4)
C3 C2 C5 N2 -1.1(4)
C3 C4 C9 C8 0.9(6)
C3 C6 C7 C8 0.5(7)
C4 N2 C5 C2 0.8(5)
C4 C3 C6 C7 1.4(6)
C5 N2 C4 C3 -0.1(4)
C5 N2 C4 C9 180.0(4)
C5 C2 C3 C4 1.0(4)
C5 C2 C3 C6 -177.2(4)
C6 C3 C4 N2 178.0(4)
C6 C3 C4 C9 -2.2(6)
C6 C7 C8 C9 -1.8(7)
C7 C8 C9 C4 1.1(7)
C10 N4 C11 C12 160.6(4)
C11 N4 C10 S1 177.8(3)
C11 N4 C10 N3 -2.4(6)
C13 P1 C19 C20 -27.5(4)
C13 P1 C19 C24 151.0(3)
C13 P1 C25 C26 94.8(3)
C13 P1 C25 C30 -83.9(3)
C13 C14 C15 C16 -1.2(6)
C14 C13 C18 C17 -0.4(6)
C14 C15 C16 C17 0.7(6)
C15 C16 C17 C18 -0.1(6)
C16 C17 C18 C13 0.0(6)
C18 C13 C14 C15 1.0(6)
C19 P1 C13 C14 -55.0(3)
C19 P1 C13 C18 124.1(3)
C19 P1 C25 C26 -13.2(4)
C19 P1 C25 C30 168.1(3)
C19 C20 C21 C22 0.2(7)
C20 C19 C24 C23 -1.1(6)
C20 C21 C22 C23 -0.4(7)
C21 C22 C23 C24 -0.1(7)
C22 C23 C24 C19 0.9(7)
C24 C19 C20 C21 0.6(6)
C25 P1 C13 C14 -166.3(3)
C25 P1 C13 C18 12.9(4)
C25 P1 C19 C20 80.7(4)
C25 P1 C19 C24 -100.8(3)
C25 C26 C27 C28 0.9(6)
C26 C25 C30 C29 0.1(6)
C26 C27 C28 C29 0.2(7)
C27 C28 C29 C30 -1.1(6)
C28 C29 C30 C25 0.9(6)
C30 C25 C26 C27 -1.0(6)
Pd1C S1C C10C N3C -7.5(4)
Pd1C S1C C10C N4C 172.8(3)
Pd1C P1C C13C C14C 12.7(4)
Pd1C P1C C13C C18C -163.9(3)
Pd1C P1C C19C C20C 69.3(3)
Pd1C P1C C19C C24C -109.9(3)
Pd1C P1C C25C C26C 53.0(3)
Pd1C P1C C25C C30C -126.4(3)
Pd1C N1C N3C C10C 1.6(4)
Pd1C N1C C1C C2C -173.2(3)
P1C C13C C14C C15C -176.0(4)
P1C C13C C18C C17C 176.3(4)
P1C C19C C20C C21C -178.8(3)
P1C C19C C24C C23C 178.6(4)
P1C C25C C26C C27C 178.0(3)
P1C C25C C30C C29C -179.2(3)
N1C N3C C10C S1C 4.7(5)
N1C N3C C10C N4C -175.6(3)
N1C C1C C2C C3C -176.9(4)
N1C C1C C2C C5C 3.6(7)
N2C C4C C9C C8C 179.1(4)
N3C N1C C1C C2C 2.4(6)
C1C N1C N3C C10C -174.1(4)
C1C C2C C3C C4C -179.7(4)
C1C C2C C3C C6C 0.2(7)
C1C C2C C5C N2C 179.6(4)
C2C C3C C4C N2C 0.1(4)
C2C C3C C4C C9C 180.0(4)
C2C C3C C6C C7C -179.4(4)
C3C C2C C5C N2C 0.0(5)
C3C C4C C9C C8C -0.7(6)
C3C C6C C7C C8C -0.3(7)
C4C N2C C5C C2C 0.0(5)
C4C C3C C6C C7C 0.4(6)
C5C N2C C4C C3C -0.1(4)
C5C N2C C4C C9C -179.9(4)
C5C C2C C3C C4C -0.1(4)
C5C C2C C3C C6C 179.8(5)
C6C C3C C4C N2C -179.8(4)
C6C C3C C4C C9C 0.1(6)
C6C C7C C8C C9C -0.4(7)
C7C C8C C9C C4C 0.9(7)
C10C N4C C11C C12C 151.3(4)
C11C N4C C10C S1C 177.3(3)
C11C N4C C10C N3C -2.4(6)
C13C P1C C19C C20C -54.9(4)
C13C P1C C19C C24C 125.8(4)
C13C P1C C25C C26C 177.8(3)
C13C P1C C25C C30C -1.7(4)
C13C C14C C15C C16C -0.5(7)
C14C C13C C18C C17C -0.4(7)
C14C C15C C16C C17C 0.0(8)
C15C C16C C17C C18C 0.3(8)
C16C C17C C18C C13C -0.1(8)
C18C C13C C14C C15C 0.7(6)
C19C P1C C13C C14C 139.2(3)
C19C P1C C13C C18C -37.4(4)
C19C P1C C25C C26C -73.3(3)
C19C P1C C25C C30C 107.2(3)
C19C C20C C21C C22C 0.7(7)
C20C C19C C24C C23C -0.7(7)
C20C C21C C22C C23C -1.7(7)
C21C C22C C23C C24C 1.5(8)
C22C C23C C24C C19C -0.3(7)
C24C C19C C20C C21C 0.5(6)
C25C P1C C13C C14C -111.3(3)
C25C P1C C13C C18C 72.1(4)
C25C P1C C19C C20C -167.2(3)
C25C P1C C19C C24C 13.5(4)
C25C C26C C27C C28C 2.0(7)
C26C C25C C30C C29C 1.3(6)
C26C C27C C28C C29C -0.3(7)
C27C C28C C29C C30C -0.8(7)
C28C C29C C30C C25C 0.3(7)
C30C C25C C26C C27C -2.5(6)
Pd1E S1E C10E N3E 2.1(4)
Pd1E S1E C10E N4E -178.4(3)
Pd1E P1E C13E C14E 58.0(4)
Pd1E P1E C13E C18E -127.3(3)
Pd1E P1E C19E C20E 179.5(3)
Pd1E P1E C19E C24E -6.8(4)
Pd1E P1E C25E C26E -118.4(3)
Pd1E P1E C25E C30E 55.5(4)
Pd1E N1E N3E C10E 1.5(4)
Pd1E N1E C1E C2E 168.2(3)
P1E C13E C14E C15E 175.0(4)
P1E C13E C18E C17E -174.5(3)
P1E C19E C20E C21E 175.9(4)
P1E C19E C24E C23E -175.4(3)
P1E C25E C26E C27E 173.8(3)
P1E C25E C30E C29E -175.0(4)
N1E N3E C10E S1E -2.5(5)
N1E N3E C10E N4E 178.0(3)
N1E C1E C2E C3E -176.8(4)
N1E C1E C2E C5E -2.3(7)
N2E C4E C9E C8E -178.3(4)
N3E N1E C1E C2E -4.0(6)
C1E N1E N3E C10E 174.0(4)
C1E C2E C3E C4E 175.5(4)
C1E C2E C3E C6E -4.0(8)
C1E C2E C5E N2E -175.4(4)
C2E C3E C4E N2E 0.2(4)
C2E C3E C4E C9E -178.9(4)
C2E C3E C6E C7E 178.2(5)
C3E C2E C5E N2E -0.1(5)
C3E C4E C9E C8E 0.7(6)
C3E C6E C7E C8E 0.5(8)
C4E N2E C5E C2E 0.3(5)
C4E C3E C6E C7E -1.3(7)
C5E N2E C4E C3E -0.3(5)
C5E N2E C4E C9E 178.7(4)
C5E C2E C3E C4E -0.1(4)
C5E C2E C3E C6E -179.6(5)
C6E C3E C4E N2E 179.9(4)
C6E C3E C4E C9E 0.7(6)
C6E C7E C8E C9E 1.0(8)
C7E C8E C9E C4E -1.5(7)
C10E N4E C11E C12E -166.8(4)
C11E N4E C10E S1E -172.9(3)
C11E N4E C10E N3E 6.7(6)
C13E P1E C19E C20E -51.8(4)
C13E P1E C19E C24E 121.9(4)
C13E P1E C25E C26E 115.0(4)
C13E P1E C25E C30E -71.1(4)
C13E C14E C15E C16E -0.6(7)
C14E C13E C18E C17E 0.1(6)
C14E C15E C16E C17E 0.9(8)
C15E C16E C17E C18E -0.8(7)
C16E C17E C18E C13E 0.2(7)
C18E C13E C14E C15E 0.1(6)
C19E P1E C13E C14E -70.1(3)
C19E P1E C13E C18E 104.6(4)
C19E P1E C25E C26E 8.7(4)
C19E P1E C25E C30E -177.5(3)
C19E C20E C21E C22E -0.9(8)
C20E C19E C24E C23E -1.8(6)
C20E C21E C22E C23E -0.7(9)
C21E C22E C23E C24E 1.0(8)
C22E C23E C24E C19E 0.2(7)
C24E C19E C20E C21E 2.1(7)
C25E P1E C13E C14E 177.4(3)
C25E P1E C13E C18E -7.9(4)
C25E P1E C19E C20E 58.8(4)
C25E P1E C19E C24E -127.5(3)
C25E C26E C27E C28E 0.1(7)
C26E C25E C30E C29E -0.9(7)
C26E C27E C28E C29E 0.5(8)
C27E C28E C29E C30E -1.3(9)
C28E C29E C30E C25E 1.5(8)
C30E C25E C26E C27E 0.1(6)
C4S N3S C2S O1S 1.7(8)
C5S N3S C2S O1S 175.6(5)
O6S C7S N8S C9S -2.3(7)
O6S C7S N8S C10S -176.9(4)
O11S C12S N13S C14S -5.4(9)
O11S C12S N13S C15S -176.1(5)
O11T C12T N13T C14T 117.1(14)
O11T C12T N13T C15T -16.3(19)
